data_4503447
loop_
_publ_author_name
'Zhang, Wen-Hua'
'Lang, Jian-Ping'
'Zhang, Yong'
'Abrahams, Brendan F.'

_publ_section_title
;
 Stepwise Guest Exchange in a Cluster-Supported Three-Dimensional Host
;
_journal_issue 2
_journal_name_full 'Crystal Growth &amp; Design'
_journal_page_first 399
_journal_paper_doi 10.1021/cg701131t
_journal_volume 8
_journal_year 2008
_chemical_formula_sum 'C33 H28 Cu4 Mo N8 O S4'
_chemical_formula_weight 1030.97
_chemical_name_systematic
; 
 ? 
;
_space_group_IT_number 13
_symmetry_cell_setting monoclinic
_symmetry_space_group_name_Hall '-P 2yc'
_symmetry_space_group_name_H-M 'P 1 2/c 1'
_atom_sites_solution_hydrogens geom
_atom_sites_solution_primary direct
_atom_sites_solution_secondary difmap
_audit_creation_method SHELXL-97
_cell_angle_alpha 90.00
_cell_angle_beta 97.98(3)
_cell_angle_gamma 90.00
_cell_formula_units_Z 2
_cell_length_a 9.6362(19)
_cell_length_b 11.462(2)
_cell_length_c 19.147(4)
_cell_measurement_reflns_used 6085
_cell_measurement_temperature 193(2)
_cell_measurement_theta_max 25.34
_cell_measurement_theta_min 3.08
_cell_volume 2094.3(7)
_computing_structure_refinement 'SHELXL-97 (Sheldrick, 1997)'
_computing_structure_solution 'SHELXS-97 (Sheldrick, 1990)'
_diffrn_ambient_temperature 193(2)
_diffrn_measured_fraction_theta_full 0.998
_diffrn_measured_fraction_theta_max 0.998
_diffrn_measurement_device_type 'Rigaku Mercury'
_diffrn_measurement_method \w
_diffrn_radiation_monochromator graphite
_diffrn_radiation_source 'fine-focus sealed tube'
_diffrn_radiation_type MoK\a
_diffrn_radiation_wavelength 0.71073
_diffrn_reflns_av_R_equivalents 0.0751
_diffrn_reflns_av_sigmaI/netI 0.0619
_diffrn_reflns_limit_h_max 9
_diffrn_reflns_limit_h_min -11
_diffrn_reflns_limit_k_max 13
_diffrn_reflns_limit_k_min -13
_diffrn_reflns_limit_l_max 23
_diffrn_reflns_limit_l_min -22
_diffrn_reflns_number 19569
_diffrn_reflns_theta_full 25.35
_diffrn_reflns_theta_max 25.35
_diffrn_reflns_theta_min 3.08
_diffrn_standards_decay_% 0
_diffrn_standards_interval_count 0
_diffrn_standards_interval_time 0
_diffrn_standards_number 0
_exptl_absorpt_coefficient_mu 2.524
_exptl_absorpt_correction_T_max 0.7864
_exptl_absorpt_correction_T_min 0.4720
_exptl_absorpt_correction_type multi-scan
_exptl_absorpt_process_details 'Jacobson, R. (1998) Private communication.'
_exptl_crystal_colour black
_exptl_crystal_density_diffrn 1.635
_exptl_crystal_density_method 'not measured'
_exptl_crystal_description block
_exptl_crystal_F_000 1024
_exptl_crystal_size_max 0.35
_exptl_crystal_size_mid 0.21
_exptl_crystal_size_min 0.10
_refine_diff_density_max 2.505
_refine_diff_density_min -0.810
_refine_diff_density_rms 0.160
_refine_ls_extinction_method none
_refine_ls_goodness_of_fit_ref 1.126
_refine_ls_hydrogen_treatment constr
_refine_ls_matrix_type full
_refine_ls_number_parameters 279
_refine_ls_number_reflns 3830
_refine_ls_number_restraints 272
_refine_ls_restrained_S_all 1.094
_refine_ls_R_factor_all 0.1084
_refine_ls_R_factor_gt 0.0885
_refine_ls_shift/su_max 0.000
_refine_ls_shift/su_mean 0.000
_refine_ls_structure_factor_coef Fsqd
_refine_ls_weighting_details 'calc w=1/[\s^2^(Fo^2^)+(0.1069P)^2^+13.7397P] where P=(Fo^2^+2Fc^2^)/3'
_refine_ls_weighting_scheme calc
_refine_ls_wR_factor_gt 0.2155
_refine_ls_wR_factor_ref 0.2287
_reflns_number_gt 3137
_reflns_number_total 3830
_reflns_threshold_expression >2sigma(I)
_cod_data_source_file cg701131t-file004.cif
_cod_data_source_block t
_cod_original_sg_symbol_H-M 'P 2/c'
_cod_database_code 4503447

loop_
_symmetry_equiv_pos_as_xyz
'x, y, z'
'-x, y, -z+1/2'
'-x, -y, -z'
'x, -y, z-1/2'

loop_
_atom_site_label
_atom_site_type_symbol
_atom_site_fract_x
_atom_site_fract_y
_atom_site_fract_z
_atom_site_U_iso_or_equiv
_atom_site_adp_type
_atom_site_occupancy
_atom_site_symmetry_multiplicity
_atom_site_calc_flag
_atom_site_refinement_flags
_atom_site_disorder_assembly
_atom_site_disorder_group
Mo1 Mo 1.0000 -0.61647(9) 0.2500 0.0229(3) Uani 1 2 d S . .
Cu1 Cu 0.72027(11) -0.61769(10) 0.21159(6) 0.0329(3) Uani 1 1 d . . .
Cu2 Cu 1.04016(12) -0.61678(11) 0.11294(6) 0.0393(4) Uani 1 1 d . . .
S1 S 0.8819(2) -0.7255(2) 0.16561(11) 0.0326(5) Uani 1 1 d . . .
S2 S 1.1538(2) -0.5066(2) 0.20228(11) 0.0314(5) Uani 1 1 d . . .
N1 N 0.5563(9) -0.6950(8) 0.2409(5) 0.042(2) Uani 0.50 1 d P . .
C1 C 0.5563(9) -0.6950(8) 0.2409(5) 0.042(2) Uani 0.50 1 d P . .
N3 N 0.6204(7) -0.5007(7) 0.1370(4) 0.0343(17) Uani 1 1 d . . .
N2 N 1.0054(10) -0.5254(11) 0.0258(5) 0.058(3) Uani 0.50 1 d P . .
C2 C 1.0054(10) -0.5254(11) 0.0258(5) 0.058(3) Uani 0.50 1 d P . .
C3 C 0.6888(11) -0.4255(10) 0.1024(6) 0.051(3) Uani 1 1 d . . .
H3 H 0.7881 -0.4243 0.1124 0.061 Uiso 1 1 calc R . .
C4 C 0.6250(11) -0.3484(10) 0.0525(6) 0.053(3) Uani 1 1 d . . .
H4 H 0.6806 -0.2973 0.0289 0.063 Uiso 1 1 calc R . .
C5 C 0.4820(11) -0.3453(8) 0.0371(5) 0.040(2) Uani 1 1 d D . .
C6 C 0.4080(11) -0.4233(10) 0.0732(6) 0.053(3) Uani 1 1 d . . .
H6 H 0.3085 -0.4255 0.0645 0.064 Uiso 1 1 calc R . .
C7 C 0.4803(10) -0.4979(10) 0.1221(5) 0.045(2) Uani 1 1 d . . .
H7 H 0.4276 -0.5502 0.1465 0.054 Uiso 1 1 calc R . .
C8 C 0.395(3) -0.2599(19) -0.0115(8) 0.044(6) Uani 0.605(12) 1 d PDU . 1
H8A H 0.3053 -0.2973 -0.0309 0.053 Uiso 0.605(12) 1 calc PR . 1
H8B H 0.4458 -0.2405 -0.0515 0.053 Uiso 0.605(12) 1 calc PR . 1
C9 C 0.365(2) -0.1480(15) 0.0267(10) 0.044(5) Uani 0.605(12) 1 d PDU . 1
H9A H 0.4542 -0.1108 0.0469 0.053 Uiso 0.605(12) 1 calc PR . 1
H9B H 0.3113 -0.1665 0.0658 0.053 Uiso 0.605(12) 1 calc PR . 1
C10 C 0.2807(18) -0.0643(12) -0.0248(8) 0.046(4) Uani 0.605(12) 1 d PDU . 1
H10A H 0.3389 -0.0413 -0.0613 0.055 Uiso 0.605(12) 1 calc PR . 1
H10B H 0.1974 -0.1059 -0.0488 0.055 Uiso 0.605(12) 1 calc PR . 1
C11 C 0.2322(13) 0.0457(9) 0.0096(6) 0.044(4) Uani 0.605(12) 1 d PGDU . 1
C12 C 0.2969(11) 0.0835(10) 0.0751(6) 0.053(4) Uani 0.605(12) 1 d PGU . 1
H12 H 0.3727 0.0403 0.0995 0.064 Uiso 0.605(12) 1 calc PR . 1
C13 C 0.2507(12) 0.1844(10) 0.1048(5) 0.048(4) Uani 0.605(12) 1 d PGU . 1
H13 H 0.2949 0.2103 0.1496 0.057 Uiso 0.605(12) 1 calc PR . 1
N4 N 0.1398(13) 0.2476(8) 0.0691(6) 0.037(3) Uani 0.605(12) 1 d PGU . 1
C14 C 0.0751(12) 0.2098(10) 0.0036(5) 0.050(4) Uani 0.605(12) 1 d PGU . 1
H14 H -0.0007 0.2530 -0.0209 0.060 Uiso 0.605(12) 1 calc PR . 1
C15 C 0.1213(12) 0.1089(10) -0.0262(5) 0.050(4) Uani 0.605(12) 1 d PGU . 1
H15 H 0.0771 0.0830 -0.0709 0.060 Uiso 0.605(12) 1 calc PR . 1
C8A C 0.422(7) -0.266(3) -0.0233(14) 0.058(10) Uani 0.395(12) 1 d PDU . 2
H8A1 H 0.3358 -0.3024 -0.0480 0.070 Uiso 0.395(12) 1 calc PR . 2
H8A2 H 0.4903 -0.2612 -0.0573 0.070 Uiso 0.395(12) 1 calc PR . 2
C9A C 0.386(4) -0.142(3) -0.0027(18) 0.051(7) Uani 0.395(12) 1 d PDU . 2
H9A1 H 0.4723 -0.1039 0.0213 0.061 Uiso 0.395(12) 1 calc PR . 2
H9A2 H 0.3544 -0.0967 -0.0461 0.061 Uiso 0.395(12) 1 calc PR . 2
C10A C 0.273(3) -0.1365(16) 0.0456(15) 0.054(6) Uani 0.395(12) 1 d PDU . 2
H10C H 0.1886 -0.1784 0.0232 0.064 Uiso 0.395(12) 1 calc PR . 2
H10D H 0.3071 -0.1761 0.0907 0.064 Uiso 0.395(12) 1 calc PR . 2
C11A C 0.234(2) -0.0109(12) 0.0605(10) 0.053(6) Uani 0.395(12) 1 d PGDU . 2
C12A C 0.269(2) 0.0319(14) 0.1286(9) 0.060(7) Uani 0.395(12) 1 d PGU . 2
H12A H 0.3203 -0.0152 0.1639 0.073 Uiso 0.395(12) 1 calc PR . 2
C13A C 0.227(2) 0.1436(15) 0.1452(7) 0.052(6) Uani 0.395(12) 1 d PGU . 2
H13A H 0.2508 0.1728 0.1917 0.062 Uiso 0.395(12) 1 calc PR . 2
N4A N 0.152(2) 0.2125(11) 0.0936(8) 0.030(5) Uani 0.395(12) 1 d PGU . 2
C14A C 0.1171(19) 0.1697(13) 0.0254(7) 0.033(5) Uani 0.395(12) 1 d PGU . 2
H14A H 0.0654 0.2169 -0.0098 0.040 Uiso 0.395(12) 1 calc PR . 2
C15A C 0.158(2) 0.0581(14) 0.0089(7) 0.043(5) Uani 0.395(12) 1 d PGU . 2
H15A H 0.1349 0.0289 -0.0377 0.051 Uiso 0.395(12) 1 calc PR . 2
C16 C -0.030(7) 0.219(5) 0.684(4) 0.257(14) Uiso 0.50 1 d PD A -1
C17 C -0.083(8) 0.182(6) 0.815(4) 0.257(14) Uiso 0.50 1 d PD A -1
N5 N -0.030(4) 0.152(4) 0.749(3) 0.257(14) Uiso 0.50 1 d PD A -1
C18 C 0.030(5) 0.045(4) 0.746(3) 0.257(14) Uiso 0.50 1 d PD A -1
O1 O 0.038(5) -0.021(4) 0.798(3) 0.257(14) Uiso 0.50 1 d PD A -1
N6 N 0.393(4) 0.059(3) 0.813(2) 0.149(9) Uiso 0.50 1 d PD B -1
C19 C 0.528(7) 0.234(3) 0.745(4) 0.149(9) Uiso 0.50 1 d PD B -1
C20 C 0.450(5) 0.133(4) 0.774(3) 0.149(9) Uiso 0.50 1 d PD B -1

loop_
_atom_site_aniso_label
_atom_site_aniso_U_11
_atom_site_aniso_U_22
_atom_site_aniso_U_33
_atom_site_aniso_U_23
_atom_site_aniso_U_13
_atom_site_aniso_U_12
Mo1 0.0174(5) 0.0308(6) 0.0201(5) 0.000 0.0010(4) 0.000
Cu1 0.0192(6) 0.0455(7) 0.0333(6) -0.0029(5) 0.0010(4) 0.0030(5)
Cu2 0.0293(6) 0.0642(8) 0.0248(6) -0.0030(5) 0.0055(5) 0.0036(5)
S1 0.0222(11) 0.0407(13) 0.0334(12) -0.0106(10) -0.0016(9) 0.0021(9)
S2 0.0264(11) 0.0373(12) 0.0305(12) 0.0037(9) 0.0039(9) -0.0019(9)
N1 0.033(5) 0.051(5) 0.040(5) -0.005(4) -0.002(4) -0.003(4)
C1 0.033(5) 0.051(5) 0.040(5) -0.005(4) -0.002(4) -0.003(4)
N3 0.023(4) 0.048(5) 0.031(4) 0.002(4) -0.001(3) 0.010(3)
N2 0.036(5) 0.106(9) 0.033(5) -0.002(5) 0.003(5) 0.007(6)
C2 0.036(5) 0.106(9) 0.033(5) -0.002(5) 0.003(5) 0.007(6)
C3 0.027(5) 0.064(7) 0.063(7) 0.015(6) 0.008(5) 0.007(5)
C4 0.037(6) 0.056(6) 0.064(7) 0.025(6) 0.002(5) -0.003(5)
C5 0.048(6) 0.032(5) 0.039(5) -0.002(4) 0.002(5) 0.005(4)
C6 0.031(6) 0.068(7) 0.058(7) 0.000(6) -0.005(5) 0.013(5)
C7 0.030(5) 0.057(6) 0.049(6) 0.010(5) 0.008(4) 0.007(5)
C8 0.050(15) 0.047(9) 0.032(8) -0.022(8) -0.003(9) 0.007(8)
C9 0.055(11) 0.036(8) 0.037(11) -0.013(8) -0.009(9) 0.006(8)
C10 0.053(9) 0.044(8) 0.036(8) -0.003(6) -0.012(7) 0.004(7)
C11 0.045(10) 0.040(8) 0.042(8) 0.003(6) -0.003(7) 0.007(6)
C12 0.062(10) 0.060(9) 0.035(8) -0.005(7) -0.003(7) 0.021(8)
C13 0.038(9) 0.053(9) 0.048(9) -0.006(7) -0.006(7) 0.008(7)
N4 0.031(7) 0.049(8) 0.031(7) 0.003(6) 0.007(6) 0.001(6)
C14 0.053(11) 0.055(10) 0.040(9) 0.007(7) -0.004(7) 0.015(8)
C15 0.049(9) 0.066(10) 0.034(8) 0.002(7) 0.002(7) 0.018(7)
C8A 0.040(18) 0.053(14) 0.08(2) -0.001(15) 0.002(15) 0.029(13)
C9A 0.048(13) 0.053(12) 0.052(15) -0.015(13) 0.005(11) 0.014(10)
C10A 0.050(13) 0.056(10) 0.055(13) -0.004(9) 0.009(11) 0.013(11)
C11A 0.043(12) 0.054(10) 0.063(11) -0.009(8) 0.010(10) 0.014(9)
C12A 0.072(16) 0.053(12) 0.052(11) 0.006(9) -0.009(12) 0.021(12)
C13A 0.057(14) 0.057(12) 0.038(11) 0.002(9) -0.004(11) 0.020(12)
N4A 0.041(11) 0.031(9) 0.019(9) -0.004(7) 0.008(9) -0.001(9)
C14A 0.034(11) 0.044(10) 0.024(9) -0.007(9) 0.012(8) -0.007(9)
C15A 0.048(14) 0.052(10) 0.031(10) -0.011(8) 0.016(10) 0.003(10)

loop_
_atom_type_symbol
_atom_type_description
_atom_type_scat_dispersion_real
_atom_type_scat_dispersion_imag
_atom_type_scat_source
C C 0.0033 0.0016 'International Tables Vol C Tables 4.2.6.8 and 6.1.1.4'
H H 0.0000 0.0000 'International Tables Vol C Tables 4.2.6.8 and 6.1.1.4'
N N 0.0061 0.0033 'International Tables Vol C Tables 4.2.6.8 and 6.1.1.4'
O O 0.0106 0.0060 'International Tables Vol C Tables 4.2.6.8 and 6.1.1.4'
S S 0.1246 0.1234 'International Tables Vol C Tables 4.2.6.8 and 6.1.1.4'
Cu Cu 0.3201 1.2651 'International Tables Vol C Tables 4.2.6.8 and 6.1.1.4'
Mo Mo -1.6832 0.6857 'International Tables Vol C Tables 4.2.6.8 and 6.1.1.4'

loop_
_geom_angle_atom_site_label_1
_geom_angle_atom_site_label_2
_geom_angle_atom_site_label_3
_geom_angle
_geom_angle_site_symmetry_1
_geom_angle_site_symmetry_3
S1 Mo1 S1 111.71(13) . 2_755
S1 Mo1 S2 108.16(8) . 2_755
S1 Mo1 S2 108.72(8) 2_755 2_755
S1 Mo1 S2 108.72(8) . .
S1 Mo1 S2 108.16(8) 2_755 .
S2 Mo1 S2 111.38(13) 2_755 .
S1 Mo1 Cu1 125.92(7) . 2_755
S1 Mo1 Cu1 53.67(6) 2_755 2_755
S2 Mo1 Cu1 125.92(7) 2_755 2_755
S2 Mo1 Cu1 54.50(6) . 2_755
S1 Mo1 Cu1 53.67(6) . .
S1 Mo1 Cu1 125.92(7) 2_755 .
S2 Mo1 Cu1 54.50(6) 2_755 .
S2 Mo1 Cu1 125.92(7) . .
Cu1 Mo1 Cu1 179.40(6) 2_755 .
S1 Mo1 Cu2 125.14(7) . 2_755
S1 Mo1 Cu2 54.75(7) 2_755 2_755
S2 Mo1 Cu2 53.98(6) 2_755 2_755
S2 Mo1 Cu2 126.13(7) . 2_755
Cu1 Mo1 Cu2 90.43(4) 2_755 2_755
Cu1 Mo1 Cu2 89.57(4) . 2_755
S1 Mo1 Cu2 54.75(7) . .
S1 Mo1 Cu2 125.14(7) 2_755 .
S2 Mo1 Cu2 126.13(7) 2_755 .
S2 Mo1 Cu2 53.98(6) . .
Cu1 Mo1 Cu2 89.57(4) 2_755 .
Cu1 Mo1 Cu2 90.43(4) . .
Cu2 Mo1 Cu2 179.85(7) 2_755 .
N1 Cu1 N3 99.9(3) . .
N1 Cu1 S1 119.4(3) . .
N3 Cu1 S1 111.2(2) . .
N1 Cu1 S2 114.3(3) . 2_755
N3 Cu1 S2 106.4(2) . 2_755
S1 Cu1 S2 105.04(9) . 2_755
N1 Cu1 Mo1 137.7(3) . .
N3 Cu1 Mo1 122.1(2) . .
S1 Cu1 Mo1 52.54(6) . .
S2 Cu1 Mo1 52.50(6) 2_755 .
N2 Cu2 N4 95(2) . 1_645
N2 Cu2 S2 110.5(4) . .
N4 Cu2 S2 121(2) 1_645 .
N2 Cu2 N4A 110(3) . 1_645
N4 Cu2 N4A 15(4) 1_645 1_645
S2 Cu2 N4A 114(3) . 1_645
N2 Cu2 S1 128.0(3) . .
N4 Cu2 S1 98(3) 1_645 .
S2 Cu2 S1 104.43(9) . .
N4A Cu2 S1 88(4) 1_645 .
N2 Cu2 Mo1 142.7(3) . .
N4 Cu2 Mo1 122(2) 1_645 .
S2 Cu2 Mo1 52.42(6) . .
N4A Cu2 Mo1 107(3) 1_645 .
S1 Cu2 Mo1 52.01(6) . .
Mo1 S1 Cu1 73.79(7) . .
Mo1 S1 Cu2 73.23(7) . .
Cu1 S1 Cu2 114.07(11) . .
Mo1 S2 Cu2 73.61(8) . .
Mo1 S2 Cu1 73.01(7) . 2_755
Cu2 S2 Cu1 112.51(11) . 2_755
C1 N1 Cu1 153.1(3) 2_655 .
N1 N1 Cu1 153.1(3) 2_655 .
C3 N3 C7 115.8(8) . .
C3 N3 Cu1 123.2(6) . .
C7 N3 Cu1 121.0(7) . .
C2 N2 Cu2 175.1(13) 3_745 .
N2 N2 Cu2 175.1(13) 3_745 .
N3 C3 C4 124.1(9) . .
N3 C3 H3 117.9 . .
C4 C3 H3 117.9 . .
C3 C4 C5 120.2(10) . .
C3 C4 H4 119.9 . .
C5 C4 H4 119.9 . .
C6 C5 C4 116.6(9) . .
C6 C5 C8 116.3(16) . .
C4 C5 C8 127.0(16) . .
C6 C5 C8A 127(3) . .
C4 C5 C8A 116(3) . .
C5 C6 C7 119.3(10) . .
C5 C6 H6 120.3 . .
C7 C6 H6 120.3 . .
N3 C7 C6 123.9(10) . .
N3 C7 H7 118.1 . .
C6 C7 H7 118.1 . .
C5 C8 C9 111.9(13) . .
C5 C8 H8A 109.2 . .
C9 C8 H8A 109.2 . .
C5 C8 H8B 109.2 . .
C9 C8 H8B 109.2 . .
H8A C8 H8B 107.9 . .
C8 C9 C10 109.8(13) . .
C8 C9 H9A 109.7 . .
C10 C9 H9A 109.7 . .
C8 C9 H9B 109.7 . .
C10 C9 H9B 109.7 . .
H9A C9 H9B 108.2 . .
C11 C10 C9 114.1(12) . .
C11 C10 H10A 108.7 . .
C9 C10 H10A 108.7 . .
C11 C10 H10B 108.7 . .
C9 C10 H10B 108.7 . .
H10A C10 H10B 107.6 . .
C12 C11 C15 120.0 . .
C12 C11 C10 121.4(9) . .
C15 C11 C10 118.6(9) . .
C11 C12 C13 120.0 . .
C11 C12 H12 120.0 . .
C13 C12 H12 120.0 . .
C12 C13 N4 120.0 . .
C12 C13 H13 120.0 . .
N4 C13 H13 120.0 . .
C13 N4 C14 120.0 . .
C13 N4 Cu2 124.1(6) . 1_465
C14 N4 Cu2 115.2(6) . 1_465
C15 C14 N4 120.0 . .
C15 C14 H14 120.0 . .
N4 C14 H14 120.0 . .
C14 C15 C11 120.0 . .
C14 C15 H15 120.0 . .
C11 C15 H15 120.0 . .
C5 C8A C9A 116(3) . .
C5 C8A H8A1 108.3 . .
C9A C8A H8A1 108.3 . .
C5 C8A H8A2 108.3 . .
C9A C8A H8A2 108.3 . .
H8A1 C8A H8A2 107.4 . .
C10A C9A C8A 113(3) . .
C10A C9A H9A1 108.9 . .
C8A C9A H9A1 108.9 . .
C10A C9A H9A2 108.9 . .
C8A C9A H9A2 108.9 . .
H9A1 C9A H9A2 107.7 . .
C11A C10A C9A 111(2) . .
C11A C10A H10C 109.3 . .
C9A C10A H10C 109.3 . .
C11A C10A H10D 109.3 . .
C9A C10A H10D 109.3 . .
H10C C10A H10D 108.0 . .
C12A C11A C15A 120.0 . .
C12A C11A C10A 118.4(16) . .
C15A C11A C10A 121.5(16) . .
C11A C12A C13A 120.0 . .
C11A C12A H12A 120.0 . .
C13A C12A H12A 120.0 . .
N4A C13A C12A 120.0 . .
N4A C13A H13A 120.0 . .
C12A C13A H13A 120.0 . .
C13A N4A C14A 120.0 . .
C13A N4A Cu2 125.7(7) . 1_465
C14A N4A Cu2 113.4(7) . 1_465
C15A C14A N4A 120.0 . .
C15A C14A H14A 120.0 . .
N4A C14A H14A 120.0 . .
C14A C15A C11A 120.0 . .
C14A C15A H15A 120.0 . .
C11A C15A H15A 120.0 . .
C18 N5 C17 117(3) . .
C18 N5 C16 113(3) . .
C17 N5 C16 130(4) . .
O1 C18 N5 120(3) . .
N6 C20 C19 166(5) . .

loop_
_geom_bond_atom_site_label_1
_geom_bond_atom_site_label_2
_geom_bond_distance
_geom_bond_site_symmetry_2
Mo1 S1 2.227(2) .
Mo1 S1 2.227(2) 2_755
Mo1 S2 2.235(2) 2_755
Mo1 S2 2.235(2) .
Mo1 Cu1 2.6938(12) 2_755
Mo1 Cu1 2.6938(12) .
Mo1 Cu2 2.7053(12) 2_755
Mo1 Cu2 2.7053(12) .
Cu1 N1 1.960(9) .
Cu1 N3 2.093(7) .
Cu1 S1 2.260(2) .
Cu1 S2 2.293(2) 2_755
Cu2 N2 1.959(10) .
Cu2 N4 2.07(3) 1_645
Cu2 S2 2.281(3) .
Cu2 N4A 2.29(4) 1_645
Cu2 S1 2.307(3) .
S2 Cu1 2.293(2) 2_755
N1 C1 1.185(17) 2_655
N1 N1 1.185(17) 2_655
N3 C3 1.318(13) .
N3 C7 1.341(12) .
N2 C2 1.139(19) 3_745
N2 N2 1.139(19) 3_745
C3 C4 1.381(15) .
C3 H3 0.9500 .
C4 H4 0.9500 .
C5 C8 1.520(12) .
C5 C8A 1.522(13) .
C6 C7 1.382(14) .
C6 H6 0.9500 .
C7 H7 0.9500 .
C8 C9 1.524(13) .
C8 H8A 0.9900 .
C8 H8B 0.9900 .
C9 C10 1.526(13) .
C9 H9A 0.9900 .
C9 H9B 0.9900 .
C10 C11 1.526(12) .
C10 H10A 0.9900 .
C10 H10B 0.9900 .
C11 C12 1.3900 .
C11 C15 1.3900 .
C12 C13 1.3900 .
C12 H12 0.9500 .
C13 N4 1.3900 .
C13 H13 0.9500 .
N4 C14 1.3900 .
N4 Cu2 2.066(7) 1_465
C14 C15 1.3900 .
C14 H14 0.9500 .
C15 H15 0.9500 .
C8A C9A 1.527(14) .
C8A H8A1 0.9900 .
C8A H8A2 0.9900 .
C9A C10A 1.527(14) .
C9A H9A1 0.9900 .
C9A H9A2 0.9900 .
C10A C11A 1.525(13) .
C10A H10C 0.9900 .
C10A H10D 0.9900 .
C11A C12A 1.3900 .
C11A C15A 1.3900 .
C12A C13A 1.3900 .
C12A H12A 0.9500 .
C13A N4A 1.3900 .
C13A H13A 0.9500 .
N4A C14A 1.3900 .
N4A Cu2 2.287(11) 1_465
C14A C15A 1.3900 .
C14A H14A 0.9500 .
C15A H15A 0.9500 .
C16 N5 1.461(19) .
C17 N5 1.465(19) .
N5 C18 1.359(19) .
C18 O1 1.24(2) .
N6 C20 1.298(18) .
C19 C20 1.531(18) .
